data_2211689
loop_
_publ_author_name
'Shishkina, Svetlana V.'
'Shishkin, Oleg V.'
'Ukrainets, Igor V.'
'Bereznyakova, Natalya L.'

_publ_section_title
;Ethyl
 4-(2-amino-1-cyano-2-oxoethyl)-2-oxo-1-propyl-1,2-dihydroquinoline-3-carboxylate
;
_journal_coeditor_code YA2028
_journal_issue 12
_journal_name_full 'Acta Crystallographica Section E'
_journal_page_first o5386
_journal_page_last o5387
_journal_paper_doi 10.1107/S1600536806045223
_journal_volume 62
_journal_year 2006
_chemical_formula_iupac 'C18 H19 N3 O4'
_chemical_formula_moiety 'C18 H19 N3 O4'
_chemical_formula_sum 'C18 H19 N3 O4'
_chemical_formula_weight 341.36
_chemical_name_systematic
;Ethyl
4-(2-amino-1-cyano-2-oxoethyl)-2-oxo-1-propyl-1,2-dihydroquinoline-3-carboxylate
;
_space_group_IT_number 2
_symmetry_cell_setting triclinic
_symmetry_space_group_name_Hall '-P 1'
_symmetry_space_group_name_H-M 'P -1'
_atom_sites_solution_hydrogens difmap
_atom_sites_solution_primary direct
_atom_sites_solution_secondary difmap
_audit_creation_method SHELXL-97
_cell_angle_alpha 116.092(15)
_cell_angle_beta 94.213(16)
_cell_angle_gamma 104.475(15)
_cell_formula_units_Z 2
_cell_length_a 8.2279(15)
_cell_length_b 10.555(2)
_cell_length_c 11.701(3)
_cell_measurement_reflns_used 36
_cell_measurement_temperature 293(2)
_cell_measurement_theta_max 24
_cell_measurement_theta_min 8
_cell_volume 863.8(4)
_computing_cell_refinement P3
_computing_data_collection 'P3 (Siemens,1989)'
_computing_data_reduction 'XDISK (Siemens, 1991)'
_computing_molecular_graphics SHELXTL
_computing_publication_material SHELXTL
_computing_structure_refinement SHELXTL
_computing_structure_solution 'SHELXTL (Sheldrick, 1998)'
_diffrn_ambient_temperature 293(2)
_diffrn_measured_fraction_theta_full 0.974
_diffrn_measured_fraction_theta_max 0.974
_diffrn_measurement_device_type 'Siemens P3/PC'
_diffrn_measurement_method \w--2\q
_diffrn_radiation_monochromator graphite
_diffrn_radiation_source 'fine-focus sealed tube'
_diffrn_radiation_type MoK\a
_diffrn_radiation_wavelength 0.71073
_diffrn_reflns_av_R_equivalents 0.037
_diffrn_reflns_av_sigmaI/netI 0.033
_diffrn_reflns_limit_h_max 9
_diffrn_reflns_limit_h_min -6
_diffrn_reflns_limit_k_max 12
_diffrn_reflns_limit_k_min -12
_diffrn_reflns_limit_l_max 14
_diffrn_reflns_limit_l_min -14
_diffrn_reflns_number 3365
_diffrn_reflns_theta_full 25.5
_diffrn_reflns_theta_max 25.5
_diffrn_reflns_theta_min 2.2
_diffrn_standards_decay_% 5
_diffrn_standards_interval_count 98
_diffrn_standards_number 2
_exptl_absorpt_coefficient_mu 0.09
_exptl_absorpt_correction_type none
_exptl_crystal_colour colourless
_exptl_crystal_density_diffrn 1.312
_exptl_crystal_density_method 'not measured'
_exptl_crystal_description block
_exptl_crystal_F_000 360
_exptl_crystal_size_max 0.40
_exptl_crystal_size_mid 0.20
_exptl_crystal_size_min 0.20
_refine_diff_density_max 0.52
_refine_diff_density_min -0.26
_refine_ls_extinction_method none
_refine_ls_goodness_of_fit_ref 1.02
_refine_ls_hydrogen_treatment constr
_refine_ls_matrix_type full
_refine_ls_number_parameters 228
_refine_ls_number_reflns 3132
_refine_ls_number_restraints 0
_refine_ls_restrained_S_all 1.02
_refine_ls_R_factor_all 0.089
_refine_ls_R_factor_gt 0.056
_refine_ls_shift/su_max 0.000
_refine_ls_shift/su_mean 0.000
_refine_ls_structure_factor_coef Fsqd
_refine_ls_weighting_details 'calc w=1/[\s^2^(Fo^2^)+(0.094P)^2^+0.213P] where P=(Fo^2^+2Fc^2^)/3'
_refine_ls_weighting_scheme calc
_refine_ls_wR_factor_gt 0.147
_refine_ls_wR_factor_ref 0.164
_reflns_number_gt 2139
_reflns_number_total 3132
_reflns_threshold_expression I>2\s(I)
_cod_data_source_file ya2028.cif
_cod_data_source_block 2
_cod_database_code 2211689
_cod_database_fobs_code 2211689

loop_
_symmetry_equiv_pos_as_xyz
'x, y, z'
'-x, -y, -z'

loop_
_atom_site_type_symbol
_atom_site_label
_atom_site_fract_x
_atom_site_fract_y
_atom_site_fract_z
_atom_site_U_iso_or_equiv
_atom_site_adp_type
_atom_site_calc_flag
_atom_site_refinement_flags
_atom_site_occupancy
N N1 0.4269(2) 0.1405(2) 0.31504(18) 0.0410(4) Uani d . 1
N N2 0.5266(4) -0.4346(3) 0.1965(3) 0.0750(7) Uani d . 1
N N3 0.8710(2) -0.0775(3) 0.1015(2) 0.0580(6) Uani d . 1
H H3NB 0.9789 -0.0413 0.1066 0.070 Uiso calc R 1
H H3NA 0.7980 -0.0486 0.0707 0.070 Uiso calc R 1
O O1 0.2368(2) 0.0504(2) 0.12648(17) 0.0538(5) Uani d . 1
O O2 0.3621(4) -0.1814(3) -0.0987(2) 0.1245(12) Uani d . 1
O O3 0.2182(3) -0.3121(2) -0.01570(17) 0.0717(6) Uani d . 1
O O4 0.9106(2) -0.2244(2) 0.18545(18) 0.0615(5) Uani d . 1
C C2 0.3539(3) 0.0371(3) 0.1888(2) 0.0404(5) Uani d . 1
C C3 0.4195(2) -0.0875(2) 0.1303(2) 0.0368(5) Uani d . 1
C C4 0.5491(2) -0.1016(2) 0.1958(2) 0.0348(5) Uani d . 1
C C4A 0.6183(2) 0.0043(2) 0.3316(2) 0.0353(5) Uani d . 1
C C5 0.7433(3) -0.0088(3) 0.4097(2) 0.0413(5) Uani d . 1
H H5 0.7885 -0.0866 0.3725 0.050 Uiso calc R 1
C C6 0.8006(3) 0.0897(3) 0.5392(2) 0.0501(6) Uani d . 1
H H6 0.8844 0.0789 0.5890 0.060 Uiso calc R 1
C C7 0.7341(3) 0.2048(3) 0.5960(2) 0.0522(6) Uani d . 1
H H7 0.7722 0.2707 0.6845 0.063 Uiso calc R 1
C C8 0.6115(3) 0.2235(3) 0.5231(2) 0.0489(6) Uani d . 1
H H8 0.5680 0.3021 0.5624 0.059 Uiso calc R 1
C C8A 0.5529(3) 0.1246(2) 0.3904(2) 0.0380(5) Uani d . 1
C C9 0.3326(3) -0.1954(3) -0.0084(2) 0.0440(5) Uani d . 1
C C10 0.1106(4) -0.4237(3) -0.1440(3) 0.0758(9) Uani d . 1
H H10A 0.1715 -0.4226 -0.2116 0.091 Uiso calc R 1
H H10B 0.0848 -0.5218 -0.1508 0.091 Uiso calc R 1
C C11 -0.0464(6) -0.3909(5) -0.1609(4) 0.1269(19) Uani d . 1
H H11A -0.0205 -0.2958 -0.1585 0.190 Uiso calc R 1
H H11B -0.1045 -0.3891 -0.0922 0.190 Uiso calc R 1
H H11C -0.1190 -0.4661 -0.2433 0.190 Uiso calc R 1
C C12 0.6210(3) -0.2290(2) 0.1266(2) 0.0409(5) Uani d . 1
H H12 0.5699 -0.2763 0.0336 0.049 Uiso calc R 1
C C13 0.8180(3) -0.1765(3) 0.1407(2) 0.0438(5) Uani d . 1
C C14 0.5705(3) -0.3438(3) 0.1682(2) 0.0506(6) Uani d . 1
C C15 0.3675(3) 0.2719(3) 0.3701(3) 0.0542(6) Uani d . 1
H H15A 0.3366 0.2949 0.3015 0.065 Uiso calc R 1
H H15B 0.4610 0.3563 0.4352 0.065 Uiso calc R 1
C C16 0.2145(4) 0.2492(3) 0.4318(3) 0.0608(7) Uani d . 1
H H16A 0.1182 0.1691 0.3656 0.073 Uiso calc R 1
H H16B 0.2426 0.2202 0.4969 0.073 Uiso calc R 1
C C17 0.1631(6) 0.3883(4) 0.4949(4) 0.0980(12) Uani d . 1
H H17A 0.1419 0.4207 0.4320 0.147 Uiso calc R 1
H H17B 0.2541 0.4651 0.5661 0.147 Uiso calc R 1
H H17C 0.0608 0.3676 0.5268 0.147 Uiso calc R 1

loop_
_atom_site_aniso_label
_atom_site_aniso_U_11
_atom_site_aniso_U_22
_atom_site_aniso_U_33
_atom_site_aniso_U_12
_atom_site_aniso_U_13
_atom_site_aniso_U_23
N1 0.0370(10) 0.0456(10) 0.0490(11) 0.0190(8) 0.0134(8) 0.0259(9)
N2 0.0856(18) 0.0581(14) 0.096(2) 0.0284(13) 0.0325(15) 0.0439(15)
N3 0.0343(10) 0.0895(16) 0.0727(15) 0.0222(10) 0.0110(10) 0.0563(13)
O1 0.0373(9) 0.0775(12) 0.0662(11) 0.0274(8) 0.0103(8) 0.0460(10)
O2 0.132(2) 0.132(2) 0.0481(12) -0.0531(18) -0.0056(13) 0.0442(14)
O3 0.0693(12) 0.0670(12) 0.0482(10) -0.0086(10) -0.0020(9) 0.0192(9)
O4 0.0527(10) 0.0912(14) 0.0661(11) 0.0426(10) 0.0159(9) 0.0480(11)
C2 0.0283(10) 0.0541(13) 0.0495(13) 0.0131(9) 0.0087(9) 0.0337(11)
C3 0.0282(10) 0.0441(12) 0.0400(11) 0.0080(9) 0.0056(8) 0.0236(10)
C4 0.0274(10) 0.0402(11) 0.0381(11) 0.0089(8) 0.0067(8) 0.0206(9)
C4A 0.0283(10) 0.0385(11) 0.0388(11) 0.0073(8) 0.0051(8) 0.0201(9)
C5 0.0336(11) 0.0487(12) 0.0412(12) 0.0125(10) 0.0036(9) 0.0218(10)
C6 0.0390(12) 0.0599(15) 0.0462(13) 0.0081(11) -0.0011(10) 0.0264(12)
C7 0.0498(14) 0.0507(14) 0.0379(12) 0.0028(11) -0.0005(10) 0.0140(11)
C8 0.0495(13) 0.0412(12) 0.0473(13) 0.0122(10) 0.0111(11) 0.0147(11)
C8A 0.0313(10) 0.0401(11) 0.0424(12) 0.0075(9) 0.0084(9) 0.0212(10)
C9 0.0325(11) 0.0576(14) 0.0422(12) 0.0133(10) 0.0042(9) 0.0251(11)
C10 0.073(2) 0.0614(18) 0.0558(17) 0.0052(15) -0.0097(14) 0.0083(14)
C11 0.095(3) 0.102(3) 0.109(3) 0.037(2) -0.038(3) -0.008(2)
C12 0.0379(11) 0.0453(12) 0.0371(11) 0.0155(10) 0.0044(9) 0.0168(10)
C13 0.0384(12) 0.0614(14) 0.0357(11) 0.0231(11) 0.0080(9) 0.0226(11)
C14 0.0511(14) 0.0431(13) 0.0559(14) 0.0186(11) 0.0134(11) 0.0199(12)
C15 0.0579(15) 0.0514(14) 0.0695(17) 0.0281(12) 0.0223(13) 0.0353(13)
C16 0.0636(16) 0.0637(16) 0.0698(18) 0.0337(14) 0.0264(14) 0.0350(14)
C17 0.121(3) 0.092(2) 0.118(3) 0.070(2) 0.072(3) 0.056(2)

loop_
_atom_type_symbol
_atom_type_description
_atom_type_scat_dispersion_real
_atom_type_scat_dispersion_imag
_atom_type_scat_source
C C 0.0033 0.0016 'International Tables Vol C Tables 4.2.6.8 and 6.1.1.4'
H H 0.0000 0.0000 'International Tables Vol C Tables 4.2.6.8 and 6.1.1.4'
N N 0.0061 0.0033 'International Tables Vol C Tables 4.2.6.8 and 6.1.1.4'
O O 0.0106 0.0060 'International Tables Vol C Tables 4.2.6.8 and 6.1.1.4'

loop_
_geom_angle_atom_site_label_1
_geom_angle_atom_site_label_2
_geom_angle_atom_site_label_3
_geom_angle
C2 N1 C8A 122.21(18)
C2 N1 C15 116.97(19)
C8A N1 C15 120.82(19)
C13 N3 H3NB 120.0
C13 N3 H3NA 120.0
H3NB N3 H3NA 120.0
C9 O3 C10 117.7(2)
O1 C2 N1 120.8(2)
O1 C2 C3 121.6(2)
N1 C2 C3 117.66(18)
C4 C3 C2 122.17(19)
C4 C3 C9 123.6(2)
C2 C3 C9 114.18(18)
C3 C4 C4A 119.38(19)
C3 C4 C12 119.92(19)
C4A C4 C12 120.70(17)
C5 C4A C8A 118.01(19)
C5 C4A C4 123.13(19)
C8A C4A C4 118.82(18)
C6 C5 C4A 121.7(2)
C6 C5 H5 119.1
C4A C5 H5 119.1
C5 C6 C7 119.8(2)
C5 C6 H6 120.1
C7 C6 H6 120.1
C6 C7 C8 120.8(2)
C6 C7 H7 119.6
C8 C7 H7 119.6
C7 C8 C8A 120.0(2)
C7 C8 H8 120.0
C8A C8 H8 120.0
C8 C8A N1 120.9(2)
C8 C8A C4A 119.6(2)
N1 C8A C4A 119.46(19)
O2 C9 O3 123.7(2)
O2 C9 C3 125.7(2)
O3 C9 C3 110.53(19)
C11 C10 O3 109.4(3)
C11 C10 H10A 109.8
O3 C10 H10A 109.8
C11 C10 H10B 109.8
O3 C10 H10B 109.8
H10A C10 H10B 108.3
C10 C11 H11A 109.5
C10 C11 H11B 109.5
H11A C11 H11B 109.5
C10 C11 H11C 109.5
H11A C11 H11C 109.5
H11B C11 H11C 109.5
C14 C12 C4 111.94(18)
C14 C12 C13 110.57(19)
C4 C12 C13 113.15(18)
C14 C12 H12 106.9
C4 C12 H12 106.9
C13 C12 H12 106.9
O4 C13 N3 125.0(2)
O4 C13 C12 121.3(2)
N3 C13 C12 113.63(19)
N2 C14 C12 177.5(3)
N1 C15 C16 112.9(2)
N1 C15 H15A 109.0
C16 C15 H15A 109.0
N1 C15 H15B 109.0
C16 C15 H15B 109.0
H15A C15 H15B 107.8
C17 C16 C15 111.8(2)
C17 C16 H16A 109.2
C15 C16 H16A 109.2
C17 C16 H16B 109.2
C15 C16 H16B 109.2
H16A C16 H16B 107.9
C16 C17 H17A 109.5
C16 C17 H17B 109.5
H17A C17 H17B 109.5
C16 C17 H17C 109.5
H17A C17 H17C 109.5
H17B C17 H17C 109.5

loop_
_geom_bond_atom_site_label_1
_geom_bond_atom_site_label_2
_geom_bond_distance
_geom_bond_publ_flag
N1 C2 1.363(3) yes
N1 C8A 1.402(3) yes
N1 C15 1.475(3) yes
N2 C14 1.132(3) no
N3 C13 1.310(3) no
N3 H3NB 0.8600 no
N3 H3NA 0.8600 no
O1 C2 1.239(3) yes
O2 C9 1.164(3) no
O3 C9 1.313(3) no
O3 C10 1.467(3) no
O4 C13 1.215(3) no
C2 C3 1.451(3) yes
C3 C4 1.344(3) yes
C3 C9 1.496(3) yes
C4 C4A 1.444(3) yes
C4 C12 1.525(3) yes
C4A C5 1.399(3) no
C4A C8A 1.415(3) no
C5 C6 1.365(3) no
C5 H5 0.9300 no
C6 C7 1.375(4) no
C6 H6 0.9300 no
C7 C8 1.381(4) no
C7 H7 0.9300 no
C8 C8A 1.394(3) no
C8 H8 0.9300 no
C10 C11 1.440(5) no
C10 H10A 0.9700 no
C10 H10B 0.9700 no
C11 H11A 0.9600 no
C11 H11B 0.9600 no
C11 H11C 0.9600 no
C12 C14 1.474(3) no
C12 C13 1.547(3) yes
C12 H12 0.9800 no
C15 C16 1.516(4) no
C15 H15A 0.9700 no
C15 H15B 0.9700 no
C16 C17 1.511(4) no
C16 H16A 0.9700 no
C16 H16B 0.9700 no
C17 H17A 0.9600 no
C17 H17B 0.9600 no
C17 H17C 0.9600 no

loop_
_geom_hbond_atom_site_label_D
_geom_hbond_atom_site_label_H
_geom_hbond_atom_site_label_A
_geom_hbond_site_symmetry_A
_geom_hbond_distance_DH
_geom_hbond_distance_HA
_geom_hbond_distance_DA
_geom_hbond_angle_DHA
_geom_hbond_publ_flag
N3 H3NA O1 2_655 0.86 2.30 2.904(3) 127.9 yes
N3 H3NB O1 1_655 0.86 2.05 2.908(3) 177.7 yes

loop_
_geom_torsion_atom_site_label_1
_geom_torsion_atom_site_label_2
_geom_torsion_atom_site_label_3
_geom_torsion_atom_site_label_4
_geom_torsion
C8A N1 C2 O1 176.43(19)
C15 N1 C2 O1 -3.7(3)
C8A N1 C2 C3 -4.2(3)
C15 N1 C2 C3 175.68(18)
O1 C2 C3 C4 178.45(19)
N1 C2 C3 C4 -0.9(3)
O1 C2 C3 C9 -0.6(3)
N1 C2 C3 C9 -179.90(18)
C2 C3 C4 C4A 4.4(3)
C9 C3 C4 C4A -176.64(19)
C2 C3 C4 C12 -175.83(18)
C9 C3 C4 C12 3.1(3)
C3 C4 C4A C5 174.7(2)
C12 C4 C4A C5 -5.0(3)
C3 C4 C4A C8A -3.0(3)
C12 C4 C4A C8A 177.23(18)
C8A C4A C5 C6 0.7(3)
C4 C4A C5 C6 -177.1(2)
C4A C5 C6 C7 0.4(3)
C5 C6 C7 C8 -1.0(4)
C6 C7 C8 C8A 0.4(4)
C7 C8 C8A N1 179.1(2)
C7 C8 C8A C4A 0.7(3)
C2 N1 C8A C8 -172.86(19)
C15 N1 C8A C8 7.2(3)
C2 N1 C8A C4A 5.6(3)
C15 N1 C8A C4A -174.36(18)
C5 C4A C8A C8 -1.2(3)
C4 C4A C8A C8 176.62(19)
C5 C4A C8A N1 -179.66(18)
C4 C4A C8A N1 -1.8(3)
C10 O3 C9 O2 -6.1(4)
C10 O3 C9 C3 175.0(2)
C4 C3 C9 O2 -98.0(4)
C2 C3 C9 O2 80.9(4)
C4 C3 C9 O3 80.8(3)
C2 C3 C9 O3 -100.2(2)
C9 O3 C10 C11 -93.1(4)
C3 C4 C12 C14 -107.3(2)
C4A C4 C12 C14 72.4(2)
C3 C4 C12 C13 127.0(2)
C4A C4 C12 C13 -53.3(3)
C14 C12 C13 O4 -2.6(3)
C4 C12 C13 O4 123.9(2)
C14 C12 C13 N3 178.1(2)
C4 C12 C13 N3 -55.5(3)
C2 N1 C15 C16 89.3(3)
C8A N1 C15 C16 -90.8(3)
N1 C15 C16 C17 176.4(3)
